data_4121206
loop_
_publ_author_name
'Sergio Grunder'
'Psaras L. McGrier'
'Adam C. Whalley'
'Megan M. Boyle'
'Charlotte Stern'
'J. Fraser Stoddart'

_publ_contact_author_name
;
;
_publ_section_title
;
 A Water-Soluble pH-Triggered Molecular Switch
;
_journal_name_full 'Journal of the American Chemical Society'
_journal_page_first 17691
_journal_page_last 17694
_journal_paper_doi 10.1021/ja409006y
_journal_volume 135
_journal_year 2013
_chemical_formula_moiety '4(Cl), C36 H32 N4, 1(C32 H44 N2 O8)'
_chemical_formula_sum 'C68 H76 Cl4 N6 O8'
_chemical_formula_weight 1247.15
_chemical_name_systematic
;
 ? 
;
_space_group_crystal_system orthorhombic
_space_group_IT_number 56
_space_group_name_Hall '-P 2ab 2ac'
_space_group_name_H-M_alt 'P c c n'
_symmetry_space_group_name_Hall '-P 2ab 2ac'
_symmetry_space_group_name_H-M 'P c c n'
_atom_sites_solution_hydrogens geom
_atom_sites_solution_primary direct
_atom_sites_solution_secondary difmap
_audit_creation_date 2011-12-08
_audit_creation_method
;
  Olex2 1.1
  (compiled Nov  1 2011 20:42:30, GUI svn.r3906)
;
_cell_angle_alpha 90.00
_cell_angle_beta 90.00
_cell_angle_gamma 90.00
_cell_formula_units_Z 4
_cell_length_a 29.0878(6)
_cell_length_b 10.0431(2)
_cell_length_c 26.8906(5)
_cell_measurement_reflns_used 9717
_cell_measurement_temperature 100(2)
_cell_measurement_theta_max 64.07
_cell_measurement_theta_min 3.62
_cell_volume 7855.6(3)
_computing_cell_refinement 'SAINT V7.23A (Bruker, 2005)'
_computing_data_collection 'APEX2 V2.1-4 (Bruker, 2007)'
_computing_data_reduction 'Bruker SAINT'
_computing_molecular_graphics
;
O. V. Dolomanov, L. J. Bourhis, R. J. Gildea, J. A. K. Howard and H. Puschmann,
OLEX2: a complete structure solution, refinement and analysis program.
J. Appl. Cryst. (2009). 42, 339-341.
;
_computing_publication_material
;
O. V. Dolomanov, L. J. Bourhis, R. J. Gildea, J. A. K. Howard and H. Puschmann,
OLEX2: a complete structure solution, refinement and analysis program.
J. Appl. Cryst. (2009). 42, 339-341.
;
_computing_structure_refinement
;
XL, G.M. Sheldrick, Acta Cryst.
(2008). A64, 112-122
;
_computing_structure_solution
;
XS, G.M. Sheldrick, Acta Cryst.
(2008). A64, 112-122
;
_diffrn_ambient_temperature 100.0
_diffrn_detector_area_resol_mean 8
_diffrn_measured_fraction_theta_full 0.980
_diffrn_measured_fraction_theta_max 0.980
_diffrn_measurement_device_type 'Bruker Kappa APEX CCD area detector'
_diffrn_measurement_method '\w and \f scans'
_diffrn_radiation_monochromator 'Quazar optics'
_diffrn_radiation_type CuK\a
_diffrn_radiation_wavelength 1.54184
_diffrn_reflns_av_R_equivalents 0.0741
_diffrn_reflns_av_unetI/netI 0.0477
_diffrn_reflns_limit_h_max 32
_diffrn_reflns_limit_h_min -34
_diffrn_reflns_limit_k_max 9
_diffrn_reflns_limit_k_min -11
_diffrn_reflns_limit_l_max 30
_diffrn_reflns_limit_l_min -30
_diffrn_reflns_number 45917
_diffrn_reflns_theta_full 64.75
_diffrn_reflns_theta_max 64.75
_diffrn_reflns_theta_min 1.64
_diffrn_source microsource
_diffrn_source_current 0.64
_diffrn_source_power 0.0286144
_diffrn_source_voltage 44.71
_exptl_absorpt_coefficient_mu 1.761
_exptl_absorpt_correction_T_max 0.7526
_exptl_absorpt_correction_T_min 0.5719
_exptl_absorpt_correction_type multi-scan
_exptl_absorpt_process_details
;
SADABS-2008/1 (Bruker,2008) was used for absorption correction.
R(int) was 0.0881 before and 0.0643 after correction.
The Ratio of minimum to maximum transmission is 0.7599.
The \l/2 correction factor is 0.0015.
;
_exptl_crystal_colour yellow
_exptl_crystal_colour_primary yellow
_exptl_crystal_density_diffrn 1.055
_exptl_crystal_description plate
_exptl_crystal_F_000 2632
_exptl_crystal_size_max 0.33
_exptl_crystal_size_mid 0.31
_exptl_crystal_size_min 0.01
_refine_diff_density_max 0.969
_refine_diff_density_min -0.727
_refine_diff_density_rms 0.113
_refine_ls_extinction_method none
_refine_ls_goodness_of_fit_ref 1.590
_refine_ls_hydrogen_treatment constr
_refine_ls_matrix_type full
_refine_ls_number_parameters 578
_refine_ls_number_reflns 6514
_refine_ls_number_restraints 790
_refine_ls_restrained_S_all 1.635
_refine_ls_R_factor_all 0.1709
_refine_ls_R_factor_gt 0.1293
_refine_ls_shift/su_max 0.002
_refine_ls_shift/su_mean 0.000
_refine_ls_structure_factor_coef Fsqd
_refine_ls_weighting_details 'calc w=1/[\s^2^(Fo^2^)+(0.2000P)^2^+0.0000P] where P=(Fo^2^+2Fc^2^)/3'
_refine_ls_weighting_scheme calc
_refine_ls_wR_factor_gt 0.3903
_refine_ls_wR_factor_ref 0.4190
_reflns_number_gt 4239
_reflns_number_total 6514
_reflns_threshold_expression >2sigma(I)
_cod_data_source_file ja409006y_si_001.cif
_cod_data_source_block n1435
_cod_database_code 4121206
_smtbx_masks_special_details
;
The solvent masking procedure as implemented in Olex2 was used to remove the
electronic contribution of solvent molecules from the refinement.  Only the
atoms used in the refinement model are reported in the formula here.

Total solvent accessible volume / cell = 1831.2 Ang^3^ [23.3%]
Total electron count / cell = 600.6
;

loop_
_space_group_symop_id
_space_group_symop_operation_xyz
1 'x, y, z'
2 '-x+1/2, -y+1/2, z'
3 '-x, y+1/2, -z+1/2'
4 'x+1/2, -y, -z+1/2'
5 '-x, -y, -z'
6 'x-1/2, y-1/2, -z'
7 'x, -y-1/2, z-1/2'
8 '-x-1/2, y, z-1/2'

loop_
_atom_site_label
_atom_site_type_symbol
_atom_site_fract_x
_atom_site_fract_y
_atom_site_fract_z
_atom_site_U_iso_or_equiv
_atom_site_adp_type
_atom_site_occupancy
_atom_site_symmetry_multiplicity
_atom_site_calc_flag
_atom_site_refinement_flags
_atom_site_disorder_assembly
_atom_site_disorder_group
Cl1 Cl 0.67321(6) 0.35237(15) 0.05390(6) 0.0505(6) Uani 1 1 d . . .
Cl2 Cl 0.67839(8) 0.3518(2) 0.29597(8) 0.0775(7) Uani 1 1 d . . .
N1 N 0.64652(15) 0.9300(4) 0.05854(15) 0.0295(10) Uani 1 1 d . . .
N2 N 0.64860(15) 0.9367(5) 0.29679(16) 0.0319(11) Uani 1 1 d . . .
C1 C 0.64586(19) 0.7935(5) 0.05730(18) 0.0296(12) Uani 1 1 d . . .
H1 H 0.6173 0.7481 0.0590 0.036 Uiso 1 1 calc R . .
C2 C 0.6851(2) 0.7226(5) 0.05365(19) 0.0326(13) Uani 1 1 d . . .
H2 H 0.6839 0.6281 0.0528 0.039 Uiso 1 1 calc R . .
C3 C 0.72828(18) 0.7883(5) 0.05106(17) 0.0262(12) Uani 1 1 d . . .
C4 C 0.72786(19) 0.9258(5) 0.05095(18) 0.0278(12) Uani 1 1 d . . .
H4 H 0.7559 0.9738 0.0486 0.033 Uiso 1 1 calc R . .
C5 C 0.6868(2) 0.9936(5) 0.0542(2) 0.0333(13) Uani 1 1 d . . .
H5 H 0.6871 1.0882 0.0534 0.040 Uiso 1 1 calc R . .
C6 C 0.60337(19) 1.0047(6) 0.0699(2) 0.0351(13) Uani 1 1 d . . .
H6A H 0.5764 0.9564 0.0564 0.042 Uiso 1 1 calc R . .
H6B H 0.6044 1.0941 0.0544 0.042 Uiso 1 1 calc R . .
C7 C 0.59945(18) 1.0172(5) 0.1254(2) 0.0307(12) Uani 1 1 d . . .
C8 C 0.57895(18) 0.9175(6) 0.1530(2) 0.0340(13) Uani 1 1 d . . .
H8 H 0.5639 0.8467 0.1361 0.041 Uiso 1 1 calc R . .
C9 C 0.57965(19) 0.9176(6) 0.2039(2) 0.0363(14) Uani 1 1 d . . .
H9 H 0.5654 0.8472 0.2218 0.044 Uiso 1 1 calc R . .
C10 C 0.60126(17) 1.0212(5) 0.2294(2) 0.0322(13) Uani 1 1 d . . .
C11 C 0.62062(19) 1.1263(6) 0.2018(2) 0.0339(13) Uani 1 1 d . . .
H11 H 0.6346 1.1990 0.2186 0.041 Uiso 1 1 calc R . .
C12 C 0.61942(18) 1.1240(5) 0.1500(2) 0.0302(12) Uani 1 1 d . . .
H12 H 0.6323 1.1955 0.1315 0.036 Uiso 1 1 calc R . .
C13 C 0.60619(19) 1.0171(6) 0.2848(2) 0.0357(13) Uani 1 1 d . . .
H13A H 0.5787 0.9754 0.3000 0.043 Uiso 1 1 calc R . .
H13B H 0.6093 1.1086 0.2982 0.043 Uiso 1 1 calc R . .
C14 C 0.64596(19) 0.8035(6) 0.3000(2) 0.0351(13) Uani 1 1 d . . .
H14 H 0.6168 0.7613 0.2993 0.042 Uiso 1 1 calc R . .
C15 C 0.68539(19) 0.7272(6) 0.3045(2) 0.0336(13) Uani 1 1 d . . .
H15 H 0.6833 0.6331 0.3068 0.040 Uiso 1 1 calc R . .
C16 C 0.72850(18) 0.7899(5) 0.30545(18) 0.0275(12) Uani 1 1 d . . .
C17 C 0.7294(2) 0.9272(6) 0.3044(2) 0.0381(14) Uani 1 1 d . . .
H17 H 0.7581 0.9721 0.3072 0.046 Uiso 1 1 calc R . .
C18 C 0.69009(19) 0.9995(6) 0.2995(2) 0.0357(13) Uani 1 1 d . . .
H18 H 0.6916 1.0940 0.2979 0.043 Uiso 1 1 calc R . .
O1 O 0.5640(4) 0.8566(10) 0.3812(4) 0.085(2) Uani 0.682(4) 1 d PDU A 1
O2 O 0.5405(4) 0.6872(12) 0.2965(4) 0.097(2) Uani 0.682(4) 1 d PDU A 1
O3 O 0.5668(3) 0.5829(10) 0.2132(4) 0.086(2) Uani 0.682(4) 1 d PDU A 1
O4 O 0.6577(4) 0.6644(10) 0.1795(5) 0.0480(19) Uani 0.682(4) 1 d PDU A 1
N3 N 0.6486(5) 0.8399(19) 0.4346(6) 0.076(2) Uani 0.682(4) 1 d PDU A 1
H3 H 0.6379 0.7593 0.4401 0.091 Uiso 0.682(4) 1 calc PR A 1
C19 C 0.7930(6) 0.8847(14) 0.4277(6) 0.072(3) Uani 0.682(4) 1 d PDU . 1
H19 H 0.8252 0.9000 0.4261 0.087 Uiso 0.682(4) 1 calc PR A 1
C20 C 0.7616(5) 0.9932(14) 0.4298(4) 0.073(2) Uani 0.682(4) 1 d PDU A 1
H20 H 0.7736 1.0811 0.4301 0.088 Uiso 0.682(4) 1 calc PR A 1
C21 C 0.7157(5) 0.9772(14) 0.4313(4) 0.071(2) Uani 0.682(4) 1 d PDU A 1
H21 H 0.6970 1.0547 0.4327 0.086 Uiso 0.682(4) 1 calc PR A 1
C22 C 0.6948(5) 0.8576(14) 0.4309(5) 0.069(2) Uani 0.682(4) 1 d PDU A 1
C23 C 0.7246(4) 0.7461(14) 0.4280(4) 0.061(2) Uani 0.682(4) 1 d PDU . 1
C24 C 0.6140(5) 0.9576(16) 0.4296(6) 0.078(2) Uani 0.682(4) 1 d PDU A 1
H24C H 0.6170 1.0178 0.4586 0.094 Uiso 0.682(4) 1 calc PR A 1
H24D H 0.6209 1.0092 0.3991 0.094 Uiso 0.682(4) 1 calc PR A 1
C25 C 0.5677(4) 0.9056(15) 0.4271(4) 0.083(2) Uani 0.682(4) 1 d PDU A 1
H25C H 0.5630 0.8349 0.4522 0.099 Uiso 0.682(4) 1 calc PR A 1
H25D H 0.5449 0.9772 0.4328 0.099 Uiso 0.682(4) 1 calc PR A 1
C26 C 0.5189(5) 0.7956(17) 0.3723(5) 0.093(3) Uani 0.682(4) 1 d PDU A 1
H26C H 0.4938 0.8532 0.3847 0.111 Uiso 0.682(4) 1 calc PR A 1
H26D H 0.5167 0.7074 0.3885 0.111 Uiso 0.682(4) 1 calc PR A 1
C27 C 0.5172(6) 0.7831(18) 0.3178(5) 0.098(3) Uani 0.682(4) 1 d PDU A 1
H27C H 0.4846 0.7725 0.3082 0.118 Uiso 0.682(4) 1 calc PR A 1
H27D H 0.5279 0.8684 0.3035 0.118 Uiso 0.682(4) 1 calc PR A 1
C28 C 0.5314(5) 0.5551(14) 0.2857(6) 0.093(2) Uani 0.682(4) 1 d PDU A 1
H28C H 0.5018 0.5473 0.2678 0.112 Uiso 0.682(4) 1 calc PR A 1
H28D H 0.5295 0.5024 0.3167 0.112 Uiso 0.682(4) 1 calc PR A 1
C29 C 0.5691(5) 0.5064(16) 0.2545(5) 0.096(2) Uani 0.682(4) 1 d PDU A 1
H29C H 0.5990 0.5176 0.2715 0.115 Uiso 0.682(4) 1 calc PR A 1
H29D H 0.5648 0.4112 0.2462 0.115 Uiso 0.682(4) 1 calc PR A 1
C30 C 0.5962(5) 0.5172(14) 0.1771(5) 0.077(2) Uani 0.682(4) 1 d PDU A 1
H30C H 0.5852 0.5456 0.1440 0.093 Uiso 0.682(4) 1 calc PR A 1
H30D H 0.5894 0.4208 0.1798 0.093 Uiso 0.682(4) 1 calc PR A 1
C31 C 0.6464(4) 0.5289(10) 0.1759(4) 0.058(2) Uani 0.682(4) 1 d PDU A 1
H31C H 0.6601 0.4790 0.2039 0.070 Uiso 0.682(4) 1 calc PR A 1
H31D H 0.6585 0.4916 0.1444 0.070 Uiso 0.682(4) 1 calc PR A 1
C32 C 0.7047(4) 0.7009(12) 0.1790(3) 0.0417(16) Uani 0.682(4) 1 d PDU A 1
C33 C 0.7418(3) 0.6154(9) 0.1786(3) 0.0387(16) Uani 0.682(4) 1 d PDU . 1
H33 H 0.7366 0.5220 0.1781 0.046 Uiso 0.682(4) 1 calc PR A 1
C34 C 0.7147(4) 0.8388(12) 0.1790(4) 0.042(2) Uani 0.682(4) 1 d PDU . 1
H34 H 0.6901 0.9008 0.1791 0.050 Uiso 0.682(4) 1 calc PR A 1
O1A O 0.5970(6) 0.499(2) 0.2357(7) 0.086(3) Uani 0.318(4) 1 d PDU A 2
O2A O 0.5400(10) 0.659(2) 0.3153(9) 0.098(3) Uani 0.318(4) 1 d PDU A 2
O3A O 0.5607(8) 0.803(2) 0.3821(11) 0.091(3) Uani 0.318(4) 1 d PDU A 2
O4A O 0.6550(9) 0.822(3) 0.4268(11) 0.076(3) Uani 0.318(4) 1 d PDU A 2
N3A N 0.6533(8) 0.645(3) 0.1728(16) 0.048(3) Uani 0.318(4) 1 d PDU A 2
H3A H 0.6414 0.7253 0.1722 0.057 Uiso 0.318(4) 1 calc PR A 2
C19A C 0.7962(7) 0.6219(18) 0.1751(10) 0.027(3) Uani 0.318(4) 1 d PDU . 2
H19A H 0.8288 0.6156 0.1749 0.033 Uiso 0.318(4) 1 calc PR A 2
C20A C 0.7689(5) 0.5064(17) 0.1741(6) 0.033(3) Uani 0.318(4) 1 d PDU A 2
H20A H 0.7834 0.4217 0.1724 0.039 Uiso 0.318(4) 1 calc PR A 2
C21A C 0.7219(5) 0.5129(16) 0.1756(6) 0.032(2) Uani 0.318(4) 1 d PDU A 2
H21A H 0.7045 0.4328 0.1753 0.039 Uiso 0.318(4) 1 calc PR A 2
C22A C 0.6997(6) 0.6308(19) 0.1774(7) 0.038(2) Uani 0.318(4) 1 d PDU A 2
C23A C 0.7260(7) 0.7507(19) 0.1764(6) 0.033(2) Uani 0.318(4) 1 d PDU . 2
C24A C 0.6211(9) 0.523(2) 0.1687(10) 0.064(3) Uani 0.318(4) 1 d PDU A 2
H24A H 0.6160 0.5007 0.1333 0.077 Uiso 0.318(4) 1 calc PR A 2
H24B H 0.6353 0.4452 0.1852 0.077 Uiso 0.318(4) 1 calc PR A 2
C25A C 0.5769(8) 0.555(4) 0.1926(10) 0.078(3) Uani 0.318(4) 1 d PDU A 2
H25A H 0.5700 0.6509 0.1950 0.094 Uiso 0.318(4) 1 calc PR A 2
H25B H 0.5504 0.5039 0.1794 0.094 Uiso 0.318(4) 1 calc PR A 2
C26A C 0.5574(10) 0.466(3) 0.2637(10) 0.097(3) Uani 0.318(4) 1 d PDU A 2
H26A H 0.5560 0.3680 0.2684 0.116 Uiso 0.318(4) 1 calc PR A 2
H26B H 0.5295 0.4936 0.2454 0.116 Uiso 0.318(4) 1 calc PR A 2
C27A C 0.5586(11) 0.532(3) 0.3126(10) 0.100(3) Uani 0.318(4) 1 d PDU A 2
H27A H 0.5421 0.4749 0.3367 0.120 Uiso 0.318(4) 1 calc PR A 2
H27B H 0.5911 0.5370 0.3235 0.120 Uiso 0.318(4) 1 calc PR A 2
C28A C 0.5045(8) 0.709(3) 0.3433(12) 0.097(3) Uani 0.318(4) 1 d PDU A 2
H28A H 0.4969 0.6450 0.3701 0.117 Uiso 0.318(4) 1 calc PR A 2
H28B H 0.4769 0.7195 0.3221 0.117 Uiso 0.318(4) 1 calc PR A 2
C29A C 0.5168(9) 0.837(3) 0.3650(14) 0.094(3) Uani 0.318(4) 1 d PDU A 2
H29A H 0.5178 0.9089 0.3398 0.112 Uiso 0.318(4) 1 calc PR A 2
H29B H 0.4960 0.8627 0.3925 0.112 Uiso 0.318(4) 1 calc PR A 2
C30A C 0.5887(8) 0.904(3) 0.3956(10) 0.081(3) Uani 0.318(4) 1 d PDU A 2
H30A H 0.5671 0.9783 0.4012 0.098 Uiso 0.318(4) 1 calc PR A 2
H30B H 0.6048 0.9258 0.3643 0.098 Uiso 0.318(4) 1 calc PR A 2
C31A C 0.6244(9) 0.926(3) 0.4339(13) 0.080(3) Uani 0.318(4) 1 d PDU A 2
H31A H 0.6398 1.0130 0.4289 0.096 Uiso 0.318(4) 1 calc PR A 2
H31B H 0.6110 0.9235 0.4677 0.096 Uiso 0.318(4) 1 calc PR A 2
C32A C 0.7020(9) 0.804(3) 0.4318(12) 0.071(3) Uani 0.318(4) 1 d PDU A 2
C33A C 0.7405(8) 0.884(3) 0.4293(8) 0.069(3) Uani 0.318(4) 1 d PDU . 2
H33A H 0.7364 0.9769 0.4257 0.083 Uiso 0.318(4) 1 calc PR A 2
C34A C 0.7146(12) 0.667(3) 0.4318(15) 0.069(4) Uani 0.318(4) 1 d PDU . 2
H34A H 0.6904 0.6034 0.4337 0.083 Uiso 0.318(4) 1 calc PR A 2

loop_
_atom_site_aniso_label
_atom_site_aniso_U_11
_atom_site_aniso_U_22
_atom_site_aniso_U_33
_atom_site_aniso_U_23
_atom_site_aniso_U_13
_atom_site_aniso_U_12
Cl1 0.0608(11) 0.0308(8) 0.0600(10) 0.0049(7) 0.0062(8) -0.0010(7)
Cl2 0.0814(15) 0.0723(15) 0.0789(14) -0.0114(10) 0.0050(11) -0.0166(11)
N1 0.025(2) 0.034(3) 0.030(2) -0.0018(18) -0.0031(18) 0.0050(19)
N2 0.025(2) 0.038(3) 0.033(2) -0.0095(19) -0.0029(18) 0.007(2)
C1 0.028(3) 0.031(3) 0.030(3) -0.006(2) -0.002(2) -0.005(2)
C2 0.043(3) 0.023(3) 0.032(3) -0.005(2) -0.001(2) -0.004(2)
C3 0.035(3) 0.023(3) 0.020(2) 0.003(2) 0.002(2) 0.000(2)
C4 0.030(3) 0.021(3) 0.032(3) -0.006(2) -0.003(2) -0.002(2)
C5 0.049(4) 0.017(3) 0.034(3) 0.003(2) 0.004(2) 0.005(2)
C6 0.030(3) 0.038(3) 0.038(3) -0.005(2) -0.006(2) 0.017(2)
C7 0.026(3) 0.031(3) 0.035(3) -0.001(2) 0.000(2) 0.007(2)
C8 0.029(3) 0.034(3) 0.039(3) -0.008(2) -0.005(2) 0.003(2)
C9 0.026(3) 0.030(3) 0.053(4) -0.002(3) 0.005(2) -0.001(2)
C10 0.019(3) 0.038(3) 0.039(3) -0.010(2) 0.004(2) 0.009(2)
C11 0.031(3) 0.036(3) 0.035(3) -0.006(2) 0.006(2) 0.003(2)
C12 0.030(3) 0.021(3) 0.039(3) -0.002(2) 0.003(2) 0.002(2)
C13 0.030(3) 0.038(3) 0.039(3) -0.005(2) 0.010(2) 0.009(2)
C14 0.027(3) 0.032(3) 0.045(3) -0.001(2) 0.006(2) -0.007(2)
C15 0.033(3) 0.034(3) 0.034(3) -0.001(2) 0.003(2) -0.007(2)
C16 0.029(3) 0.028(3) 0.025(2) -0.002(2) 0.000(2) -0.005(2)
C17 0.033(3) 0.031(3) 0.050(3) -0.001(3) -0.001(3) -0.009(2)
C18 0.034(3) 0.026(3) 0.047(3) -0.004(2) -0.001(3) -0.006(2)
O1 0.077(4) 0.111(6) 0.067(4) 0.000(4) 0.010(3) 0.008(4)
O2 0.073(4) 0.119(5) 0.098(5) -0.001(4) 0.011(4) -0.017(4)
O3 0.060(4) 0.082(5) 0.117(5) 0.012(4) 0.017(4) -0.009(4)
O4 0.056(3) 0.051(4) 0.037(4) -0.004(3) 0.001(3) 0.014(3)
N3 0.080(4) 0.103(5) 0.045(5) -0.006(4) 0.005(4) 0.023(4)
C19 0.096(6) 0.092(7) 0.029(5) 0.003(6) -0.004(5) 0.016(5)
C20 0.095(5) 0.088(6) 0.037(4) -0.007(5) 0.004(5) 0.013(4)
C21 0.093(4) 0.091(5) 0.031(4) -0.007(4) -0.001(4) 0.018(4)
C22 0.083(4) 0.093(5) 0.031(3) -0.001(4) 0.001(4) 0.022(4)
C23 0.074(5) 0.086(5) 0.022(4) -0.001(5) -0.008(4) 0.014(5)
C24 0.081(4) 0.103(6) 0.051(4) -0.012(5) 0.006(4) 0.023(4)
C25 0.074(4) 0.113(6) 0.061(4) -0.004(4) 0.011(4) 0.024(4)
C26 0.071(4) 0.122(6) 0.084(5) 0.008(5) 0.007(4) 0.004(4)
C27 0.086(5) 0.122(6) 0.087(5) 0.002(5) -0.001(4) -0.005(5)
C28 0.063(5) 0.113(5) 0.104(5) 0.007(5) 0.007(4) -0.019(5)
C29 0.072(5) 0.112(5) 0.104(5) 0.009(4) 0.012(4) -0.013(5)
C30 0.070(4) 0.070(5) 0.093(5) -0.003(4) 0.003(4) -0.005(4)
C31 0.066(4) 0.053(4) 0.055(4) -0.006(4) -0.011(4) 0.011(4)
C32 0.054(3) 0.049(4) 0.023(3) -0.004(4) 0.008(3) 0.018(3)
C33 0.051(3) 0.038(3) 0.028(3) 0.003(3) 0.002(3) 0.011(3)
C34 0.052(6) 0.050(4) 0.023(4) -0.002(5) 0.002(4) 0.015(4)
O1A 0.066(5) 0.094(5) 0.098(5) 0.009(5) 0.005(4) -0.008(5)
O2A 0.077(5) 0.121(6) 0.095(6) 0.002(5) 0.010(5) -0.010(5)
O3A 0.076(5) 0.118(6) 0.077(5) 0.001(5) 0.006(4) 0.005(5)
O4A 0.086(4) 0.101(6) 0.040(6) -0.007(5) 0.007(5) 0.018(5)
N3A 0.051(4) 0.049(5) 0.043(5) -0.008(5) -0.002(5) 0.011(4)
C19A 0.028(6) 0.025(6) 0.029(7) 0.001(6) 0.008(6) 0.013(5)
C20A 0.035(5) 0.033(5) 0.029(5) 0.005(5) -0.003(5) 0.004(4)
C21A 0.036(4) 0.038(5) 0.022(5) 0.000(5) 0.002(5) 0.002(4)
C22A 0.048(4) 0.042(4) 0.023(4) -0.006(5) 0.004(4) 0.010(4)
C23A 0.048(5) 0.037(5) 0.013(4) -0.004(5) 0.002(5) 0.012(4)
C24A 0.058(5) 0.057(5) 0.078(5) -0.011(5) -0.007(5) 0.002(5)
C25A 0.059(5) 0.077(6) 0.097(6) 0.000(5) 0.003(5) -0.004(5)
C26A 0.073(6) 0.112(6) 0.105(6) 0.007(5) 0.011(5) -0.014(6)
C27A 0.076(6) 0.119(6) 0.104(5) 0.005(5) 0.011(5) -0.011(5)
C28A 0.076(5) 0.123(6) 0.093(6) 0.007(5) 0.008(5) -0.006(5)
C29A 0.075(5) 0.123(6) 0.083(5) 0.006(5) 0.006(5) 0.003(5)
C30A 0.078(5) 0.108(6) 0.058(5) -0.004(5) 0.006(4) 0.013(5)
C31A 0.084(5) 0.106(6) 0.050(5) -0.011(5) 0.006(5) 0.021(5)
C32A 0.086(5) 0.094(6) 0.032(5) -0.003(5) 0.002(5) 0.017(5)
C33A 0.090(5) 0.089(6) 0.029(4) -0.002(5) -0.003(5) 0.014(4)
C34A 0.086(8) 0.091(6) 0.030(7) -0.001(8) -0.006(7) 0.012(6)

loop_
_atom_type_symbol
_atom_type_description
_atom_type_scat_dispersion_real
_atom_type_scat_dispersion_imag
_atom_type_scat_source
C C 0.0181 0.0091 'International Tables Vol C Tables 4.2.6.8 and 6.1.1.4'
H H 0.0000 0.0000 'International Tables Vol C Tables 4.2.6.8 and 6.1.1.4'
Cl Cl 0.3639 0.7018 'International Tables Vol C Tables 4.2.6.8 and 6.1.1.4'
N N 0.0311 0.0180 'International Tables Vol C Tables 4.2.6.8 and 6.1.1.4'
O O 0.0492 0.0322 'International Tables Vol C Tables 4.2.6.8 and 6.1.1.4'

loop_
_geom_angle_atom_site_label_1
_geom_angle_atom_site_label_2
_geom_angle_atom_site_label_3
_geom_angle
_geom_angle_site_symmetry_1
_geom_angle_site_symmetry_3
C1 N1 C6 119.7(4) . .
C5 N1 C1 119.1(4) . .
C5 N1 C6 120.9(5) . .
C14 N2 C13 120.0(5) . .
C14 N2 C18 120.5(5) . .
C18 N2 C13 119.2(5) . .
N1 C1 H1 119.4 . .
C2 C1 N1 121.2(5) . .
C2 C1 H1 119.4 . .
C1 C2 H2 119.8 . .
C1 C2 C3 120.4(5) . .
C3 C2 H2 119.8 . .
C2 C3 C3 120.9(6) . 2_665
C4 C3 C2 117.2(5) . .
C4 C3 C3 121.9(6) . 2_665
C3 C4 H4 119.9 . .
C5 C4 C3 120.1(5) . .
C5 C4 H4 119.9 . .
N1 C5 C4 121.9(5) . .
N1 C5 H5 119.1 . .
C4 C5 H5 119.1 . .
N1 C6 H6A 110.1 . .
N1 C6 H6B 110.1 . .
N1 C6 C7 108.0(4) . .
H6A C6 H6B 108.4 . .
C7 C6 H6A 110.1 . .
C7 C6 H6B 110.1 . .
C8 C7 C6 120.3(5) . .
C8 C7 C12 119.1(5) . .
C12 C7 C6 120.4(5) . .
C7 C8 H8 119.0 . .
C9 C8 C7 122.0(5) . .
C9 C8 H8 119.0 . .
C8 C9 H9 120.1 . .
C8 C9 C10 119.9(5) . .
C10 C9 H9 120.1 . .
C9 C10 C11 118.7(5) . .
C9 C10 C13 120.8(5) . .
C11 C10 C13 120.4(5) . .
C10 C11 H11 119.8 . .
C12 C11 C10 120.3(5) . .
C12 C11 H11 119.8 . .
C7 C12 C11 119.9(5) . .
C7 C12 H12 120.1 . .
C11 C12 H12 120.1 . .
N2 C13 H13A 110.2 . .
N2 C13 H13B 110.2 . .
C10 C13 N2 107.8(4) . .
C10 C13 H13A 110.2 . .
C10 C13 H13B 110.2 . .
H13A C13 H13B 108.5 . .
N2 C14 H14 119.7 . .
N2 C14 C15 120.6(5) . .
C15 C14 H14 119.7 . .
C14 C15 H15 120.2 . .
C14 C15 C16 119.6(5) . .
C16 C15 H15 120.2 . .
C15 C16 C16 120.7(6) . 2_665
C17 C16 C15 117.8(5) . .
C17 C16 C16 121.5(6) . 2_665
C16 C17 H17 119.4 . .
C18 C17 C16 121.2(5) . .
C18 C17 H17 119.4 . .
N2 C18 H18 119.9 . .
C17 C18 N2 120.1(5) . .
C17 C18 H18 119.9 . .
C25 O1 C26 112.2(12) . .
C27 O2 C28 134.2(14) . .
C29 O3 C30 105.2(10) . .
C31 O4 C32 118.6(10) . .
C22 N3 H3 118.9 . .
C22 N3 C24 122.2(16) . .
C24 N3 H3 118.9 . .
C20 C19 H19 120.7 . .
C23 C19 H19 120.7 2_665 .
C23 C19 C20 118.6(14) 2_665 .
C19 C20 H20 118.4 . .
C21 C20 C19 123.2(14) . .
C21 C20 H20 118.4 . .
C20 C21 H21 118.2 . .
C20 C21 C22 123.7(13) . .
C22 C21 H21 118.2 . .
N3 C22 C23 120.4(14) . .
C21 C22 N3 124.3(13) . .
C21 C22 C23 115.3(13) . .
C19 C23 C22 120.8(13) 2_665 .
C19 C23 C23 114.4(15) 2_665 2_665
C22 C23 C23 124.7(16) . 2_665
N3 C24 H24C 109.8 . .
N3 C24 H24D 109.8 . .
H24C C24 H24D 108.2 . .
C25 C24 N3 109.4(13) . .
C25 C24 H24C 109.8 . .
C25 C24 H24D 109.8 . .
O1 C25 C24 104.6(11) . .
O1 C25 H25C 110.8 . .
O1 C25 H25D 110.8 . .
C24 C25 H25C 110.8 . .
C24 C25 H25D 110.8 . .
H25C C25 H25D 108.9 . .
O1 C26 H26C 111.1 . .
O1 C26 H26D 111.1 . .
O1 C26 C27 103.2(12) . .
H26C C26 H26D 109.1 . .
C27 C26 H26C 111.1 . .
C27 C26 H26D 111.1 . .
O2 C27 C26 118.7(14) . .
O2 C27 H27C 107.6 . .
O2 C27 H27D 107.6 . .
C26 C27 H27C 107.6 . .
C26 C27 H27D 107.6 . .
H27C C27 H27D 107.1 . .
O2 C28 H28C 110.3 . .
O2 C28 H28D 110.3 . .
O2 C28 C29 107.3(12) . .
H28C C28 H28D 108.5 . .
C29 C28 H28C 110.3 . .
C29 C28 H28D 110.3 . .
O3 C29 C28 104.1(12) . .
O3 C29 H29C 110.9 . .
O3 C29 H29D 110.9 . .
C28 C29 H29C 110.9 . .
C28 C29 H29D 110.9 . .
H29C C29 H29D 108.9 . .
O3 C30 H30C 106.2 . .
O3 C30 H30D 106.2 . .
O3 C30 C31 124.4(10) . .
H30C C30 H30D 106.4 . .
C31 C30 H30C 106.2 . .
C31 C30 H30D 106.2 . .
O4 C31 C30 108.1(10) . .
O4 C31 H31C 110.1 . .
O4 C31 H31D 110.1 . .
C30 C31 H31C 110.1 . .
C30 C31 H31D 110.1 . .
H31C C31 H31D 108.4 . .
O4 C32 C34 116.9(10) . .
C33 C32 O4 126.5(11) . .
C33 C32 C34 116.6(12) . .
C32 C33 H33 119.2 . .
C34 C33 C32 121.5(10) 2_665 .
C34 C33 H33 119.2 2_665 .
C32 C34 H34 119.1 . .
C33 C34 C32 121.9(11) 2_665 .
C33 C34 H34 119.1 2_665 .
C25A O1A C26A 101.2(19) . .
C28A O2A C27A 131(3) . .
C30A O3A C29A 117(2) . .
C31A O4A C32A 136(3) . .
C22A N3A H3A 119.1 . .
C22A N3A C24A 122(2) . .
C24A N3A H3A 119.1 . .
C20A C19A H19A 120.6 . .
C20A C19A C23A 118.8(19) . 2_665
C23A C19A H19A 120.6 2_665 .
C19A C20A H20A 119.2 . .
C21A C20A C19A 121.7(16) . .
C21A C20A H20A 119.2 . .
C20A C21A H21A 119.3 . .
C22A C21A C20A 121.4(16) . .
C22A C21A H21A 119.3 . .
N3A C22A C23A 116.2(18) . .
C21A C22A N3A 124.1(19) . .
C21A C22A C23A 118.9(16) . .
C22A C23A C19A 120.8(19) . 2_665
C23A C23A C19A 117(2) 2_665 2_665
C23A C23A C22A 122(2) 2_665 .
N3A C24A H24A 109.8 . .
N3A C24A H24B 109.8 . .
H24A C24A H24B 108.3 . .
C25A C24A N3A 109(2) . .
C25A C24A H24A 109.8 . .
C25A C24A H24B 109.8 . .
O1A C25A C24A 85.0(16) . .
O1A C25A H25A 114.5 . .
O1A C25A H25B 114.5 . .
C24A C25A H25A 114.5 . .
C24A C25A H25B 114.5 . .
H25A C25A H25B 111.6 . .
O1A C26A H26A 109.6 . .
O1A C26A H26B 109.6 . .
O1A C26A C27A 110(2) . .
H26A C26A H26B 108.1 . .
C27A C26A H26A 109.6 . .
C27A C26A H26B 109.6 . .
O2A C27A C26A 117(2) . .
O2A C27A H27A 108.1 . .
O2A C27A H27B 108.1 . .
C26A C27A H27A 108.1 . .
C26A C27A H27B 108.1 . .
H27A C27A H27B 107.3 . .
O2A C28A H28A 109.5 . .
O2A C28A H28B 109.5 . .
O2A C28A C29A 111(2) . .
H28A C28A H28B 108.1 . .
C29A C28A H28A 109.5 . .
C29A C28A H28B 109.5 . .
O3A C29A C28A 98.1(19) . .
O3A C29A H29A 112.1 . .
O3A C29A H29B 112.1 . .
C28A C29A H29A 112.1 . .
C28A C29A H29B 112.1 . .
H29A C29A H29B 109.8 . .
O3A C30A H30A 103.0 . .
O3A C30A H30B 103.0 . .
O3A C30A C31A 137(3) . .
H30A C30A H30B 105.1 . .
C31A C30A H30A 103.0 . .
C31A C30A H30B 103.0 . .
O4A C31A C30A 104(2) . .
O4A C31A H31A 111.0 . .
O4A C31A H31B 111.0 . .
C30A C31A H31A 111.0 . .
C30A C31A H31B 111.0 . .
H31A C31A H31B 109.0 . .
O4A C32A C34A 112(2) . .
C33A C32A O4A 136(3) . .
C33A C32A C34A 111(2) . .
C32A C33A H33A 118.5 . .
C32A C33A C34A 123(3) . 2_665
C34A C33A H33A 118.5 2_665 .
C32A C34A H34A 117.0 . .
C33A C34A C32A 126(3) 2_665 .
C33A C34A H34A 117.0 2_665 .

loop_
_geom_bond_atom_site_label_1
_geom_bond_atom_site_label_2
_geom_bond_distance
_geom_bond_site_symmetry_2
N1 C1 1.371(7) .
N1 C5 1.340(7) .
N1 C6 1.494(6) .
N2 C13 1.509(7) .
N2 C14 1.343(7) .
N2 C18 1.364(7) .
C1 H1 0.9500 .
C1 C2 1.350(8) .
C2 H2 0.9500 .
C2 C3 1.420(8) .
C3 C3 1.479(10) 2_665
C3 C4 1.381(7) .
C4 H4 0.9500 .
C4 C5 1.377(8) .
C5 H5 0.9500 .
C6 H6A 0.9900 .
C6 H6B 0.9900 .
C6 C7 1.504(8) .
C7 C8 1.381(8) .
C7 C12 1.387(7) .
C8 H8 0.9500 .
C8 C9 1.368(8) .
C9 H9 0.9500 .
C9 C10 1.396(8) .
C10 C11 1.407(8) .
C10 C13 1.498(8) .
C11 H11 0.9500 .
C11 C12 1.394(8) .
C12 H12 0.9500 .
C13 H13A 0.9900 .
C13 H13B 0.9900 .
C14 H14 0.9500 .
C14 C15 1.385(8) .
C15 H15 0.9500 .
C15 C16 1.403(8) .
C16 C16 1.485(11) 2_665
C16 C17 1.379(8) .
C17 H17 0.9500 .
C17 C18 1.362(8) .
C18 H18 0.9500 .
O1 C25 1.334(12) .
O1 C26 1.465(12) .
O2 C27 1.311(13) .
O2 C28 1.383(13) .
O3 C29 1.352(13) .
O3 C30 1.452(12) .
O4 C31 1.403(11) .
O4 C32 1.415(17) .
N3 H3 0.8800 .
N3 C22 1.36(2) .
N3 C24 1.559(18) .
C19 H19 0.9500 .
C19 C20 1.425(18) .
C19 C23 1.41(2) 2_665
C20 H20 0.9500 .
C20 C21 1.345(16) .
C21 H21 0.9500 .
C21 C22 1.347(18) .
C22 C23 1.419(16) .
C23 C19 1.41(2) 2_665
C23 C23 1.48(3) 2_665
C24 H24C 0.9900 .
C24 H24D 0.9900 .
C24 C25 1.445(14) .
C25 H25C 0.9900 .
C25 H25D 0.9900 .
C26 H26C 0.9900 .
C26 H26D 0.9900 .
C26 C27 1.472(14) .
C27 H27C 0.9900 .
C27 H27D 0.9900 .
C28 H28C 0.9900 .
C28 H28D 0.9900 .
C28 C29 1.464(14) .
C29 H29C 0.9900 .
C29 H29D 0.9900 .
C30 H30C 0.9900 .
C30 H30D 0.9900 .
C30 C31 1.465(14) .
C31 H31C 0.9900 .
C31 H31D 0.9900 .
C32 C33 1.381(13) .
C32 C34 1.415(18) .
C33 H33 0.9500 .
C33 C34 1.344(16) 2_665
C34 C33 1.345(16) 2_665
C34 H34 0.9500 .
O1A C25A 1.413(15) .
O1A C26A 1.415(15) .
O2A C27A 1.387(15) .
O2A C28A 1.373(15) .
O3A C29A 1.398(15) .
O3A C30A 1.348(15) .
O4A C31A 1.387(16) .
O4A C32A 1.39(2) .
N3A H3A 0.8800 .
N3A C22A 1.36(3) .
N3A C24A 1.54(2) .
C19A H19A 0.9500 .
C19A C20A 1.41(2) .
C19A C23A 1.43(3) 2_665
C20A H20A 0.9500 .
C20A C21A 1.369(19) .
C21A H21A 0.9500 .
C21A C22A 1.35(2) .
C22A C23A 1.43(2) .
C23A C19A 1.43(3) 2_665
C23A C23A 1.40(4) 2_665
C24A H24A 0.9900 .
C24A H24B 0.9900 .
C24A C25A 1.470(17) .
C25A H25A 0.9900 .
C25A H25B 0.9900 .
C26A H26A 0.9900 .
C26A H26B 0.9900 .
C26A C27A 1.475(17) .
C27A H27A 0.9900 .
C27A H27B 0.9900 .
C28A H28A 0.9900 .
C28A H28B 0.9900 .
C28A C29A 1.460(17) .
C29A H29A 0.9900 .
C29A H29B 0.9900 .
C30A H30A 0.9900 .
C30A H30B 0.9900 .
C30A C31A 1.479(17) .
C31A H31A 0.9900 .
C31A H31B 0.9900 .
C32A C33A 1.38(2) .
C32A C34A 1.43(3) .
C33A H33A 0.9500 .
C33A C34A 1.40(4) 2_665
C34A C33A 1.40(4) 2_665
C34A H34A 0.9500 .

loop_
_geom_torsion_atom_site_label_1
_geom_torsion_atom_site_label_2
_geom_torsion_atom_site_label_3
_geom_torsion_atom_site_label_4
_geom_torsion
_geom_torsion_site_symmetry_1
_geom_torsion_site_symmetry_4
N1 C1 C2 C3 0.1(8) . .
N1 C6 C7 C8 -86.7(6) . .
N1 C6 C7 C12 88.4(6) . .
N2 C14 C15 C16 -0.2(8) . .
C1 N1 C5 C4 -3.1(7) . .
C1 N1 C6 C7 86.8(5) . .
C1 C2 C3 C3 175.1(4) . 2_665
C1 C2 C3 C4 -1.9(7) . .
C2 C3 C4 C5 1.2(7) . .
C3 C3 C4 C5 -175.8(3) 2_665 .
C3 C4 C5 N1 1.3(8) . .
C5 N1 C1 C2 2.4(7) . .
C5 N1 C6 C7 -86.8(6) . .
C6 N1 C1 C2 -171.3(5) . .
C6 N1 C5 C4 170.5(5) . .
C6 C7 C8 C9 172.0(5) . .
C6 C7 C12 C11 -172.0(5) . .
C7 C8 C9 C10 0.5(8) . .
C8 C7 C12 C11 3.2(8) . .
C8 C9 C10 C11 2.1(8) . .
C8 C9 C10 C13 -174.4(5) . .
C9 C10 C11 C12 -2.1(8) . .
C9 C10 C13 N2 84.2(6) . .
C10 C11 C12 C7 -0.6(8) . .
C11 C10 C13 N2 -92.2(6) . .
C12 C7 C8 C9 -3.2(8) . .
C13 N2 C14 C15 171.5(5) . .
C13 N2 C18 C17 -172.3(5) . .
C13 C10 C11 C12 174.5(5) . .
C14 N2 C13 C10 -85.4(6) . .
C14 N2 C18 C17 1.4(8) . .
C14 C15 C16 C16 -174.3(4) . 2_665
C14 C15 C16 C17 3.2(8) . .
C15 C16 C17 C18 -4.0(8) . .
C16 C16 C17 C18 173.5(4) 2_665 .
C16 C17 C18 N2 1.8(9) . .
C18 N2 C13 C10 88.3(6) . .
C18 N2 C14 C15 -2.2(8) . .
O1 C26 C27 O2 76.9(19) . .
O2 C28 C29 O3 -62.0(16) . .
O3 C30 C31 O4 -47.9(17) . .
O4 C32 C33 C34 -178.9(11) . 2_665
O4 C32 C34 C33 179.8(10) . 2_665
N3 C22 C23 C19 1.6(17) . 2_665
N3 C22 C23 C23 -174.7(10) . 2_665
N3 C24 C25 O1 -75.3(15) . .
C19 C20 C21 C22 -0.1(19) . .
C20 C21 C22 N3 176.9(13) . .
C20 C21 C22 C23 -0.9(17) . .
C21 C22 C23 C19 179.5(11) . 2_665
C21 C22 C23 C23 3.2(14) . 2_665
C22 N3 C24 C25 170.7(13) . .
C23 C19 C20 C21 -1.1(18) 2_665 .
C24 N3 C22 C21 12(2) . .
C24 N3 C22 C23 -170.2(12) . .
C25 O1 C26 C27 164.8(13) . .
C26 O1 C25 C24 178.5(12) . .
C27 O2 C28 C29 171.4(16) . .
C28 O2 C27 C26 87(2) . .
C29 O3 C30 C31 -80.5(16) . .
C30 O3 C29 C28 -166.9(11) . .
C31 O4 C32 C33 -4.8(17) . .
C31 O4 C32 C34 175.3(10) . .
C32 O4 C31 C30 -179.9(11) . .
C33 C32 C34 C33 -0.1(14) . 2_665
C34 C32 C33 C34 1.0(11) . 2_665
O1A C26A C27A O2A 88(3) . .
O2A C28A C29A O3A -46(4) . .
O3A C30A C31A O4A 54(5) . .
O4A C32A C33A C34A -174(3) . 2_665
O4A C32A C34A C33A 171(3) . 2_665
N3A C22A C23A C19A 5(3) . 2_665
N3A C22A C23A C23A -174(2) . 2_665
N3A C24A C25A O1A -92(3) . .
C19A C20A C21A C22A 1(3) . .
C20A C21A C22A N3A 172(3) . .
C20A C21A C22A C23A 2(3) . .
C21A C22A C23A C19A 176(2) . 2_665
C21A C22A C23A C23A -4(2) . 2_665
C22A N3A C24A C25A 147(3) . .
C23A C19A C20A C21A -2(3) 2_665 .
C24A N3A C22A C21A 4(5) . .
C24A N3A C22A C23A 175(3) . .
C25A O1A C26A C27A -123(3) . .
C26A O1A C25A C24A -158(2) . .
C27A O2A C28A C29A 135(4) . .
C28A O2A C27A C26A 120(3) . .
C29A O3A C30A C31A 145(4) . .
C30A O3A C29A C28A 166(3) . .
C31A O4A C32A C33A -27(6) . .
C31A O4A C32A C34A 165(4) . .
C32A O4A C31A C30A 147(4) . .
C33A C32A C34A C33A -1(4) . 2_665
C34A C32A C33A C34A -6(3) . 2_665

loop_
_smtbx_masks_void_nr
_smtbx_masks_void_average_x
_smtbx_masks_void_average_y
_smtbx_masks_void_average_z
_smtbx_masks_void_volume
_smtbx_masks_void_count_electrons
1 -0.442 -0.682 0.000 869.7 253.9
2 0.474 -0.832 0.500 869.7 253.9
3 0.250 0.750 0.012 8.0 2.0
4 0.250 0.750 0.273 7.0 10.3
5 0.250 0.750 0.379 8.0 10.7
6 0.250 0.750 0.512 8.0 2.5
7 0.250 0.750 0.773 7.0 10.1
8 0.250 0.750 0.879 8.0 10.9
9 0.750 0.250 0.121 8.0 10.7
10 0.750 0.250 0.227 7.0 10.3
11 0.750 0.250 0.488 8.0 1.9
12 0.750 0.250 0.621 8.0 10.9
13 0.750 0.250 0.727 7.0 10.1
14 0.750 0.250 0.988 8.0 2.5
